data_7019756
loop_
_publ_author_name
'Theuergarten, Eileen'
'Schl\"osser, Janin'
'Schl\"uns, Danny'
'Freytag, Matthias'
'Daniliuc, Constantin G.'
'Jones, Peter G.'
'Tamm, Matthias'

_publ_section_title
;
 Fixation of carbon dioxide and related small molecules by a bifunctional
 frustrated pyrazolylborane Lewis pair.
;
_journal_issue 30
_journal_name_full 'Dalton transactions (Cambridge, England : 2003)'
_journal_page_first 9101
_journal_page_last 9110
_journal_paper_doi 10.1039/c2dt30448a
_journal_volume 41
_journal_year 2012
_chemical_formula_sum 'C31.5 H32 B F10 N3'
_chemical_formula_weight 653.41
_chemical_name_systematic
;
?
;
_space_group_IT_number 2
_symmetry_cell_setting triclinic
_symmetry_space_group_name_Hall '-P 1'
_symmetry_space_group_name_H-M 'P -1'
_atom_sites_solution_hydrogens geom
_atom_sites_solution_primary direct
_atom_sites_solution_secondary difmap
_audit_creation_method SHELXL-97
_cell_angle_alpha 85.961(10)
_cell_angle_beta 88.454(10)
_cell_angle_gamma 75.367(12)
_cell_formula_units_Z 2
_cell_length_a 9.5902(12)
_cell_length_b 11.3185(16)
_cell_length_c 15.1442(18)
_cell_measurement_reflns_used 3989
_cell_measurement_temperature 100(2)
_cell_measurement_theta_max 29.2826
_cell_measurement_theta_min 2.1905
_cell_volume 1586.5(4)
_computing_cell_refinement
;
CrysAlisPro, Oxford Diffraction Ltd.,
Version 1.171.35.11 (release 16-05-2011 CrysAlis171 .NET)
(compiled May 16 2011,17:55:39)
;
_computing_data_collection
;
CrysAlisPro, Oxford Diffraction Ltd.,
Version 1.171.35.11 (release 16-05-2011 CrysAlis171 .NET)
(compiled May 16 2011,17:55:39)
;
_computing_data_reduction
;
CrysAlisPro, Oxford Diffraction Ltd.,
Version 1.171.35.11 (release 16-05-2011 CrysAlis171 .NET)
(compiled May 16 2011,17:55:39)
;
_computing_molecular_graphics 'BRUKER XP'
_computing_publication_material SHELXL-97
_computing_structure_refinement 'SHELXL-97 (Sheldrick, 1997)'
_computing_structure_solution 'SHELXS-97 (Sheldrick, 1990)'
_diffrn_ambient_temperature 100(2)
_diffrn_detector_area_resol_mean 16.1419
_diffrn_measured_fraction_theta_full 1.000
_diffrn_measured_fraction_theta_max 1.000
_diffrn_measurement_device_type 'Oxford Diffraction Xcalibur, Eos'
_diffrn_measurement_method '\w scans'
_diffrn_radiation_monochromator graphite
_diffrn_radiation_source 'Enhance (Mo) X-ray Source'
_diffrn_radiation_type 'Mo K\a'
_diffrn_radiation_wavelength 0.71073
_diffrn_reflns_av_R_equivalents 0.0827
_diffrn_reflns_av_sigmaI/netI 0.0732
_diffrn_reflns_limit_h_max 11
_diffrn_reflns_limit_h_min -11
_diffrn_reflns_limit_k_max 14
_diffrn_reflns_limit_k_min -14
_diffrn_reflns_limit_l_max 18
_diffrn_reflns_limit_l_min -18
_diffrn_reflns_number 36032
_diffrn_reflns_theta_full 26.37
_diffrn_reflns_theta_max 26.37
_diffrn_reflns_theta_min 2.19
_exptl_absorpt_coefficient_mu 0.121
_exptl_absorpt_correction_T_max 1.00000
_exptl_absorpt_correction_T_min 0.97514
_exptl_absorpt_correction_type multi-scan
_exptl_absorpt_process_details
;
CrysAlisPro, Oxford Diffraction Ltd.,
Version 1.171.35.11 (release 16-05-2011 CrysAlis171 .NET)
(compiled May 16 2011,17:55:39)
;
_exptl_crystal_colour colourless
_exptl_crystal_density_diffrn 1.368
_exptl_crystal_density_method 'not measured'
_exptl_crystal_description prism
_exptl_crystal_F_000 674
_exptl_crystal_size_max 0.14
_exptl_crystal_size_mid 0.13
_exptl_crystal_size_min 0.10
_refine_diff_density_max 0.251
_refine_diff_density_min -0.241
_refine_diff_density_rms 0.056
_refine_ls_extinction_method none
_refine_ls_goodness_of_fit_ref 1.029
_refine_ls_hydrogen_treatment constr
_refine_ls_matrix_type full
_refine_ls_number_parameters 440
_refine_ls_number_reflns 6468
_refine_ls_number_restraints 0
_refine_ls_restrained_S_all 1.029
_refine_ls_R_factor_all 0.0962
_refine_ls_R_factor_gt 0.0506
_refine_ls_shift/su_max 0.000
_refine_ls_shift/su_mean 0.000
_refine_ls_structure_factor_coef Fsqd
_refine_ls_weighting_details 'calc w=1/[\s^2^(Fo^2^)+(0.0412P)^2^+0.1258P] where P=(Fo^2^+2Fc^2^)/3'
_refine_ls_weighting_scheme calc
_refine_ls_wR_factor_gt 0.0974
_refine_ls_wR_factor_ref 0.1187
_reflns_number_gt 4105
_reflns_number_total 6468
_reflns_threshold_expression >2sigma(I)
_cod_data_source_file c2dt30448a.txt
_cod_data_source_block eileen28
_cod_original_formula_sum 'C31.50 H32 B F10 N3'
_cod_database_code 7019756

loop_
_symmetry_equiv_pos_as_xyz
'x, y, z'
'-x, -y, -z'

loop_
_atom_site_label
_atom_site_type_symbol
_atom_site_fract_x
_atom_site_fract_y
_atom_site_fract_z
_atom_site_U_iso_or_equiv
_atom_site_adp_type
_atom_site_occupancy
_atom_site_symmetry_multiplicity
_atom_site_calc_flag
_atom_site_refinement_flags
_atom_site_disorder_assembly
_atom_site_disorder_group
B B 0.4551(3) 0.3241(2) 0.24848(17) 0.0185(6) Uani 1 1 d . . .
N1 N 0.42246(19) 0.20183(16) 0.23149(12) 0.0181(4) Uani 1 1 d . . .
N2 N 0.30111(19) 0.22142(16) 0.17942(12) 0.0198(4) Uani 1 1 d . . .
N3 N 0.1887(2) 0.49314(17) 0.24731(12) 0.0210(4) Uani 1 1 d . . .
F1 F 0.29462(14) 0.30436(12) 0.40929(9) 0.0300(3) Uani 1 1 d . . .
F2 F 0.37290(15) 0.32242(13) 0.57472(9) 0.0382(4) Uani 1 1 d . . .
F3 F 0.63630(16) 0.36129(13) 0.60621(9) 0.0397(4) Uani 1 1 d . . .
F4 F 0.81258(15) 0.39101(13) 0.46878(9) 0.0351(4) Uani 1 1 d . . .
F5 F 0.73983(13) 0.37196(12) 0.30381(8) 0.0275(3) Uani 1 1 d . . .
F6 F 0.48828(14) 0.57037(11) 0.23416(8) 0.0260(3) Uani 1 1 d . . .
F7 F 0.61738(15) 0.67717(12) 0.10518(9) 0.0332(4) Uani 1 1 d . . .
F8 F 0.74938(15) 0.54595(13) -0.03237(9) 0.0380(4) Uani 1 1 d . . .
F9 F 0.73329(15) 0.31117(13) -0.04181(9) 0.0368(4) Uani 1 1 d . . .
F10 F 0.60092(14) 0.20418(11) 0.08367(8) 0.0293(3) Uani 1 1 d . . .
C1 C 0.4902(2) 0.07841(19) 0.23832(14) 0.0200(5) Uani 1 1 d . . .
C2 C 0.4092(2) 0.0213(2) 0.19098(15) 0.0226(5) Uani 1 1 d . . .
H2 H 0.4277 -0.0639 0.1838 0.027 Uiso 1 1 calc R . .
C3 C 0.2940(2) 0.1127(2) 0.15540(15) 0.0216(5) Uani 1 1 d . . .
C4 C 0.6260(2) 0.0171(2) 0.29008(15) 0.0237(5) Uani 1 1 d . . .
C5 C 0.7518(2) 0.0745(2) 0.26374(16) 0.0299(6) Uani 1 1 d . . .
H5A H 0.7780 0.0612 0.2016 0.045 Uiso 1 1 calc R . .
H5B H 0.8350 0.0364 0.3012 0.045 Uiso 1 1 calc R . .
H5C H 0.7225 0.1626 0.2717 0.045 Uiso 1 1 calc R . .
C6 C 0.5971(3) 0.0203(2) 0.39061(15) 0.0304(6) Uani 1 1 d . . .
H6A H 0.5762 0.1051 0.4075 0.046 Uiso 1 1 calc R . .
H6B H 0.6822 -0.0286 0.4224 0.046 Uiso 1 1 calc R . .
H6C H 0.5143 -0.0135 0.4059 0.046 Uiso 1 1 calc R . .
C7 C 0.6724(3) -0.1180(2) 0.26875(16) 0.0326(6) Uani 1 1 d . . .
H7A H 0.5963 -0.1583 0.2875 0.049 Uiso 1 1 calc R . .
H7B H 0.7614 -0.1584 0.3003 0.049 Uiso 1 1 calc R . .
H7C H 0.6890 -0.1234 0.2049 0.049 Uiso 1 1 calc R . .
C8 C 0.1764(3) 0.1002(2) 0.09441(16) 0.0267(6) Uani 1 1 d . . .
C9 C 0.2375(3) 0.0932(3) -0.00015(17) 0.0455(8) Uani 1 1 d . . .
H9A H 0.2655 0.1690 -0.0181 0.068 Uiso 1 1 calc R . .
H9B H 0.1640 0.0827 -0.0405 0.068 Uiso 1 1 calc R . .
H9C H 0.3221 0.0235 -0.0023 0.068 Uiso 1 1 calc R . .
C10 C 0.0456(3) 0.2101(2) 0.0988(2) 0.0488(8) Uani 1 1 d . . .
H10A H 0.0085 0.2153 0.1598 0.073 Uiso 1 1 calc R . .
H10B H -0.0296 0.2001 0.0596 0.073 Uiso 1 1 calc R . .
H10C H 0.0743 0.2852 0.0800 0.073 Uiso 1 1 calc R . .
C11 C 0.1303(3) -0.0167(2) 0.12162(18) 0.0381(7) Uani 1 1 d . . .
H11A H 0.2132 -0.0875 0.1171 0.057 Uiso 1 1 calc R . .
H11B H 0.0539 -0.0242 0.0824 0.057 Uiso 1 1 calc R . .
H11C H 0.0944 -0.0136 0.1828 0.057 Uiso 1 1 calc R . .
C12 C 0.2943(2) 0.4189(2) 0.24585(14) 0.0192(5) Uani 1 1 d . . .
C13 C 0.0501(2) 0.5847(2) 0.25142(15) 0.0228(5) Uani 1 1 d . . .
C14 C -0.0129(3) 0.5652(2) 0.34301(17) 0.0400(7) Uani 1 1 d . . .
H14A H -0.0277 0.4825 0.3504 0.060 Uiso 1 1 calc R . .
H14B H -0.1054 0.6255 0.3495 0.060 Uiso 1 1 calc R . .
H14C H 0.0538 0.5752 0.3882 0.060 Uiso 1 1 calc R . .
C15 C -0.0430(3) 0.5623(3) 0.1786(2) 0.0486(8) Uani 1 1 d . . .
H15A H 0.0037 0.5720 0.1211 0.073 Uiso 1 1 calc R . .
H15B H -0.1372 0.6214 0.1801 0.073 Uiso 1 1 calc R . .
H15C H -0.0557 0.4791 0.1873 0.073 Uiso 1 1 calc R . .
C16 C 0.0829(3) 0.7094(2) 0.23783(18) 0.0344(6) Uani 1 1 d . . .
H16A H 0.1463 0.7191 0.2850 0.052 Uiso 1 1 calc R . .
H16B H -0.0072 0.7737 0.2395 0.052 Uiso 1 1 calc R . .
H16C H 0.1306 0.7158 0.1803 0.052 Uiso 1 1 calc R . .
C17 C 0.5126(2) 0.33506(19) 0.34766(14) 0.0178(5) Uani 1 1 d . . .
C18 C 0.4255(2) 0.3247(2) 0.42119(15) 0.0217(5) Uani 1 1 d . . .
C19 C 0.4641(3) 0.3327(2) 0.50712(15) 0.0248(6) Uani 1 1 d . . .
C20 C 0.5962(3) 0.3528(2) 0.52322(15) 0.0263(6) Uani 1 1 d . . .
C21 C 0.6851(2) 0.3668(2) 0.45316(15) 0.0232(5) Uani 1 1 d . . .
C22 C 0.6435(2) 0.3581(2) 0.36849(14) 0.0201(5) Uani 1 1 d . . .
C23 C 0.5405(2) 0.38117(19) 0.16748(14) 0.0181(5) Uani 1 1 d . . .
C24 C 0.5494(2) 0.5019(2) 0.16652(14) 0.0213(5) Uani 1 1 d . . .
C25 C 0.6162(2) 0.5590(2) 0.10119(15) 0.0236(5) Uani 1 1 d . . .
C26 C 0.6811(2) 0.4937(2) 0.03195(15) 0.0250(6) Uani 1 1 d . . .
C27 C 0.6740(2) 0.3747(2) 0.02807(15) 0.0248(6) Uani 1 1 d . . .
C28 C 0.6043(2) 0.3201(2) 0.09443(14) 0.0206(5) Uani 1 1 d . . .
C30 C 0.9827(6) -0.0255(5) 0.5189(3) 0.0459(18) Uani 0.50 1 d PG A -1
C31 C 0.9821(5) 0.0973(4) 0.5206(3) 0.039(2) Uani 0.50 1 d PG A -1
H31 H 0.9273 0.1456 0.5644 0.047 Uiso 0.50 1 calc PR A -1
C32 C 1.0616(5) 0.1494(3) 0.4582(3) 0.0395(16) Uani 0.50 1 d PG A -1
H32 H 1.0612 0.2333 0.4594 0.047 Uiso 0.50 1 calc PR A -1
C33 C 1.1417(5) 0.0787(4) 0.3941(3) 0.037(2) Uani 0.50 1 d PG A -1
H33 H 1.1961 0.1143 0.3514 0.045 Uiso 0.50 1 calc PR A -1
C34 C 1.1423(5) -0.0441(4) 0.3924(3) 0.0450(15) Uani 0.50 1 d PG A -1
H34 H 1.1971 -0.0924 0.3485 0.054 Uiso 0.50 1 calc PR A -1
C35 C 1.0628(5) -0.0962(3) 0.4548(3) 0.051(2) Uani 0.50 1 d PG A -1
H35 H 1.0632 -0.1801 0.4536 0.061 Uiso 0.50 1 calc PR A -1
C36 C 0.8955(12) -0.0798(9) 0.5879(6) 0.070(3) Uani 0.50 1 d P A -1
H36A H 0.9605 -0.1316 0.6320 0.105 Uiso 0.50 1 calc PR A -1
H36B H 0.8415 -0.1291 0.5593 0.105 Uiso 0.50 1 calc PR A -1
H36C H 0.8282 -0.0137 0.6172 0.105 Uiso 0.50 1 calc PR A -1

loop_
_atom_site_aniso_label
_atom_site_aniso_U_11
_atom_site_aniso_U_22
_atom_site_aniso_U_33
_atom_site_aniso_U_23
_atom_site_aniso_U_13
_atom_site_aniso_U_12
B 0.0146(14) 0.0164(13) 0.0238(15) -0.0022(11) 0.0007(11) -0.0026(11)
N1 0.0141(10) 0.0191(10) 0.0213(10) -0.0005(8) -0.0015(8) -0.0049(8)
N2 0.0156(10) 0.0207(10) 0.0234(11) -0.0015(8) -0.0019(8) -0.0049(8)
N3 0.0175(11) 0.0215(11) 0.0252(11) -0.0035(9) 0.0009(9) -0.0067(9)
F1 0.0219(8) 0.0370(8) 0.0325(8) 0.0019(6) 0.0055(6) -0.0116(6)
F2 0.0407(9) 0.0457(9) 0.0235(8) 0.0021(7) 0.0139(7) -0.0048(7)
F3 0.0509(10) 0.0456(9) 0.0207(8) -0.0058(7) -0.0074(7) -0.0068(8)
F4 0.0338(9) 0.0431(9) 0.0334(8) 0.0020(7) -0.0131(7) -0.0187(7)
F5 0.0197(7) 0.0425(8) 0.0234(7) 0.0031(6) 0.0003(6) -0.0148(6)
F6 0.0327(8) 0.0236(7) 0.0239(7) -0.0039(6) 0.0033(6) -0.0110(6)
F7 0.0370(9) 0.0299(8) 0.0369(9) 0.0064(7) -0.0029(7) -0.0183(7)
F8 0.0321(9) 0.0546(10) 0.0287(8) 0.0113(7) 0.0056(7) -0.0178(7)
F9 0.0341(9) 0.0490(9) 0.0229(8) -0.0051(7) 0.0096(7) -0.0026(7)
F10 0.0365(9) 0.0241(7) 0.0264(8) -0.0070(6) 0.0057(6) -0.0049(6)
C1 0.0191(13) 0.0177(12) 0.0209(13) 0.0015(10) 0.0034(10) -0.0015(10)
C2 0.0215(13) 0.0176(12) 0.0297(14) -0.0018(10) 0.0011(11) -0.0064(10)
C3 0.0223(13) 0.0211(13) 0.0241(13) 0.0010(10) 0.0009(10) -0.0111(10)
C4 0.0225(13) 0.0242(13) 0.0218(13) -0.0002(10) 0.0007(10) -0.0015(10)
C5 0.0178(13) 0.0321(15) 0.0362(15) -0.0025(12) -0.0002(11) 0.0007(11)
C6 0.0291(15) 0.0302(14) 0.0243(14) 0.0021(11) -0.0024(11) 0.0057(11)
C7 0.0300(15) 0.0264(14) 0.0347(15) -0.0012(12) 0.0011(12) 0.0050(11)
C8 0.0279(14) 0.0261(14) 0.0301(14) -0.0017(11) -0.0070(11) -0.0135(11)
C9 0.051(2) 0.067(2) 0.0311(16) -0.0037(14) -0.0067(14) -0.0384(17)
C10 0.0336(17) 0.0385(17) 0.075(2) -0.0101(15) -0.0283(16) -0.0056(13)
C11 0.0370(16) 0.0392(16) 0.0452(17) -0.0001(13) -0.0061(14) -0.0226(13)
C12 0.0214(13) 0.0219(13) 0.0171(12) -0.0032(10) 0.0006(10) -0.0102(11)
C13 0.0128(12) 0.0235(13) 0.0293(14) -0.0047(11) 0.0016(10) 0.0012(10)
C14 0.0299(16) 0.0384(16) 0.0448(18) 0.0064(13) 0.0142(13) 0.0003(13)
C15 0.0241(15) 0.0499(19) 0.067(2) -0.0212(16) -0.0154(15) 0.0060(13)
C16 0.0285(15) 0.0250(14) 0.0470(17) -0.0004(12) 0.0116(13) -0.0035(11)
C17 0.0170(12) 0.0151(11) 0.0204(12) 0.0003(9) 0.0018(10) -0.0029(9)
C18 0.0179(13) 0.0193(12) 0.0275(14) 0.0002(10) 0.0007(11) -0.0047(10)
C19 0.0288(14) 0.0230(13) 0.0192(13) 0.0011(10) 0.0101(11) -0.0023(11)
C20 0.0367(16) 0.0250(13) 0.0159(13) -0.0017(10) -0.0046(11) -0.0043(11)
C21 0.0227(13) 0.0222(13) 0.0266(14) -0.0013(10) -0.0052(11) -0.0091(10)
C22 0.0201(13) 0.0249(13) 0.0167(12) 0.0004(10) 0.0024(10) -0.0092(10)
C23 0.0161(12) 0.0205(12) 0.0172(12) 0.0001(9) -0.0027(10) -0.0036(10)
C24 0.0201(13) 0.0274(13) 0.0174(12) -0.0027(10) -0.0011(10) -0.0072(10)
C25 0.0233(13) 0.0238(13) 0.0254(14) 0.0038(11) -0.0047(11) -0.0103(11)
C26 0.0167(13) 0.0406(16) 0.0180(13) 0.0089(11) 0.0002(10) -0.0110(11)
C27 0.0165(13) 0.0378(15) 0.0171(13) -0.0018(11) 0.0018(10) -0.0015(11)
C28 0.0198(13) 0.0223(13) 0.0185(13) -0.0013(10) -0.0026(10) -0.0030(10)
C30 0.043(4) 0.048(5) 0.053(5) 0.020(3) -0.030(4) -0.026(3)
C31 0.030(4) 0.040(5) 0.051(5) -0.018(4) 0.000(4) -0.011(3)
C32 0.030(3) 0.030(3) 0.057(5) -0.006(3) 0.004(3) -0.006(3)
C33 0.030(4) 0.045(5) 0.038(5) 0.005(4) 0.000(3) -0.015(3)
C34 0.050(4) 0.041(4) 0.043(4) -0.006(3) -0.013(3) -0.009(3)
C35 0.059(5) 0.034(4) 0.058(5) 0.001(4) -0.027(5) -0.007(4)
C36 0.065(6) 0.108(9) 0.052(6) 0.032(6) -0.017(5) -0.058(6)

loop_
_atom_type_symbol
_atom_type_description
_atom_type_scat_dispersion_real
_atom_type_scat_dispersion_imag
_atom_type_scat_source
C C 0.0033 0.0016 'International Tables Vol C Tables 4.2.6.8 and 6.1.1.4'
H H 0.0000 0.0000 'International Tables Vol C Tables 4.2.6.8 and 6.1.1.4'
B B 0.0013 0.0007 'International Tables Vol C Tables 4.2.6.8 and 6.1.1.4'
N N 0.0061 0.0033 'International Tables Vol C Tables 4.2.6.8 and 6.1.1.4'
F F 0.0171 0.0103 'International Tables Vol C Tables 4.2.6.8 and 6.1.1.4'

loop_
_geom_angle_atom_site_label_1
_geom_angle_atom_site_label_2
_geom_angle_atom_site_label_3
_geom_angle
N1 B C17 115.92(18)
N1 B C23 114.89(19)
C17 B C23 114.71(18)
N1 B C12 102.41(18)
C17 B C12 103.48(18)
C23 B C12 102.77(17)
C1 N1 N2 109.48(17)
C1 N1 B 138.86(18)
N2 N1 B 110.30(16)
C3 N2 N1 106.66(17)
C12 N3 C13 177.5(2)
C2 C1 N1 106.61(19)
C2 C1 C4 126.6(2)
N1 C1 C4 126.8(2)
C1 C2 C3 106.9(2)
N2 C3 C2 110.3(2)
N2 C3 C8 121.0(2)
C2 C3 C8 128.7(2)
C1 C4 C7 108.36(19)
C1 C4 C5 111.97(18)
C7 C4 C5 107.42(19)
C1 C4 C6 111.08(19)
C7 C4 C6 107.30(18)
C5 C4 C6 110.5(2)
C3 C8 C11 109.64(19)
C3 C8 C10 110.55(19)
C11 C8 C10 109.3(2)
C3 C8 C9 108.1(2)
C11 C8 C9 109.4(2)
C10 C8 C9 109.9(2)
N3 C12 B 173.1(2)
N3 C13 C15 107.40(18)
N3 C13 C16 106.64(18)
C15 C13 C16 112.0(2)
N3 C13 C14 106.28(18)
C15 C13 C14 112.2(2)
C16 C13 C14 111.9(2)
C18 C17 C22 113.5(2)
C18 C17 B 119.91(19)
C22 C17 B 126.6(2)
F1 C18 C19 116.8(2)
F1 C18 C17 119.00(19)
C19 C18 C17 124.2(2)
F2 C19 C20 120.2(2)
F2 C19 C18 120.5(2)
C20 C19 C18 119.3(2)
F3 C20 C21 120.5(2)
F3 C20 C19 120.5(2)
C21 C20 C19 119.0(2)
F4 C21 C20 119.0(2)
F4 C21 C22 120.8(2)
C20 C21 C22 120.2(2)
F5 C22 C21 115.63(19)
F5 C22 C17 120.60(19)
C21 C22 C17 123.8(2)
C24 C23 C28 114.1(2)
C24 C23 B 120.1(2)
C28 C23 B 125.8(2)
F6 C24 C25 116.5(2)
F6 C24 C23 118.8(2)
C25 C24 C23 124.7(2)
F7 C25 C26 120.6(2)
F7 C25 C24 120.5(2)
C26 C25 C24 118.9(2)
F8 C26 C25 120.5(2)
F8 C26 C27 120.2(2)
C25 C26 C27 119.3(2)
F9 C27 C26 119.6(2)
F9 C27 C28 120.0(2)
C26 C27 C28 120.4(2)
F10 C28 C27 115.8(2)
F10 C28 C23 121.6(2)
C27 C28 C23 122.5(2)
C31 C30 C35 120.0
C31 C30 C36 118.8(5)
C35 C30 C36 121.2(5)
C32 C31 C30 120.0
C31 C32 C33 120.0
C34 C33 C32 120.0
C33 C34 C35 120.0
C34 C35 C30 120.0

loop_
_geom_bond_atom_site_label_1
_geom_bond_atom_site_label_2
_geom_bond_distance
B N1 1.534(3)
B C17 1.637(3)
B C23 1.641(3)
B C12 1.641(3)
N1 C1 1.382(3)
N1 N2 1.386(2)
N2 C3 1.326(3)
N3 C12 1.141(3)
N3 C13 1.468(3)
F1 C18 1.351(2)
F2 C19 1.347(3)
F3 C20 1.341(2)
F4 C21 1.349(2)
F5 C22 1.357(2)
F6 C24 1.358(2)
F7 C25 1.346(2)
F8 C26 1.345(2)
F9 C27 1.352(3)
F10 C28 1.342(2)
C1 C2 1.373(3)
C1 C4 1.521(3)
C2 C3 1.398(3)
C3 C8 1.517(3)
C4 C7 1.536(3)
C4 C5 1.540(3)
C4 C6 1.541(3)
C8 C11 1.525(3)
C8 C10 1.530(3)
C8 C9 1.532(3)
C13 C15 1.511(3)
C13 C16 1.521(3)
C13 C14 1.522(3)
C17 C18 1.390(3)
C17 C22 1.393(3)
C18 C19 1.378(3)
C19 C20 1.374(3)
C20 C21 1.368(3)
C21 C22 1.371(3)
C23 C24 1.390(3)
C23 C28 1.390(3)
C24 C25 1.375(3)
C25 C26 1.369(3)
C26 C27 1.371(3)
C27 C28 1.387(3)
C30 C31 1.3900
C30 C35 1.3900
C30 C36 1.514(9)
C31 C32 1.3900
C32 C33 1.3900
C33 C34 1.3900
C34 C35 1.3900

loop_
_geom_torsion_atom_site_label_1
_geom_torsion_atom_site_label_2
_geom_torsion_atom_site_label_3
_geom_torsion_atom_site_label_4
_geom_torsion
C17 B N1 C1 -53.7(4)
C23 B N1 C1 83.8(3)
C12 B N1 C1 -165.6(2)
C17 B N1 N2 141.73(18)
C23 B N1 N2 -80.7(2)
C12 B N1 N2 29.9(2)
C1 N1 N2 C3 0.4(2)
B N1 N2 C3 169.71(18)
N2 N1 C1 C2 -0.7(2)
B N1 C1 C2 -165.3(2)
N2 N1 C1 C4 -179.3(2)
B N1 C1 C4 16.1(4)
N1 C1 C2 C3 0.7(3)
C4 C1 C2 C3 179.3(2)
N1 N2 C3 C2 0.0(2)
N1 N2 C3 C8 -177.61(19)
C1 C2 C3 N2 -0.5(3)
C1 C2 C3 C8 177.0(2)
C2 C1 C4 C7 9.0(3)
N1 C1 C4 C7 -172.7(2)
C2 C1 C4 C5 127.3(2)
N1 C1 C4 C5 -54.4(3)
C2 C1 C4 C6 -108.6(3)
N1 C1 C4 C6 69.7(3)
N2 C3 C8 C11 -144.0(2)
C2 C3 C8 C11 38.8(3)
N2 C3 C8 C10 -23.5(3)
C2 C3 C8 C10 159.3(2)
N2 C3 C8 C9 96.8(3)
C2 C3 C8 C9 -80.4(3)
C13 N3 C12 B -127(5)
N1 B C12 N3 168.9(19)
C17 B C12 N3 48(2)
C23 B C12 N3 -72(2)
C12 N3 C13 C15 -82(5)
C12 N3 C13 C16 157(5)
C12 N3 C13 C14 38(5)
N1 B C17 C18 -61.5(3)
C23 B C17 C18 160.91(19)
C12 B C17 C18 49.8(2)
N1 B C17 C22 120.5(2)
C23 B C17 C22 -17.1(3)
C12 B C17 C22 -128.2(2)
C22 C17 C18 F1 178.93(18)
B C17 C18 F1 0.7(3)
C22 C17 C18 C19 -1.7(3)
B C17 C18 C19 -179.9(2)
F1 C18 C19 F2 -1.1(3)
C17 C18 C19 F2 179.5(2)
F1 C18 C19 C20 179.76(19)
C17 C18 C19 C20 0.4(3)
F2 C19 C20 F3 0.6(3)
C18 C19 C20 F3 179.81(19)
F2 C19 C20 C21 -177.9(2)
C18 C19 C20 C21 1.2(3)
F3 C20 C21 F4 -1.0(3)
C19 C20 C21 F4 177.6(2)
F3 C20 C21 C22 -180.0(2)
C19 C20 C21 C22 -1.4(3)
F4 C21 C22 F5 1.7(3)
C20 C21 C22 F5 -179.3(2)
F4 C21 C22 C17 -179.0(2)
C20 C21 C22 C17 -0.1(4)
C18 C17 C22 F5 -179.24(19)
B C17 C22 F5 -1.1(3)
C18 C17 C22 C21 1.6(3)
B C17 C22 C21 179.7(2)
N1 B C23 C24 166.44(19)
C17 B C23 C24 -55.5(3)
C12 B C23 C24 56.1(2)
N1 B C23 C28 -11.3(3)
C17 B C23 C28 126.8(2)
C12 B C23 C28 -121.6(2)
C28 C23 C24 F6 178.89(18)
B C23 C24 F6 0.9(3)
C28 C23 C24 C25 -0.9(3)
B C23 C24 C25 -178.9(2)
F6 C24 C25 F7 -0.9(3)
C23 C24 C25 F7 178.9(2)
F6 C24 C25 C26 179.2(2)
C23 C24 C25 C26 -1.0(3)
F7 C25 C26 F8 1.2(3)
C24 C25 C26 F8 -178.92(19)
F7 C25 C26 C27 -177.80(19)
C24 C25 C26 C27 2.1(3)
F8 C26 C27 F9 -1.4(3)
C25 C26 C27 F9 177.6(2)
F8 C26 C27 C28 179.68(19)
C25 C26 C27 C28 -1.3(3)
F9 C27 C28 F10 -0.1(3)
C26 C27 C28 F10 178.79(19)
F9 C27 C28 C23 -179.55(19)
C26 C27 C28 C23 -0.7(3)
C24 C23 C28 F10 -177.73(18)
B C23 C28 F10 0.1(3)
C24 C23 C28 C27 1.7(3)
B C23 C28 C27 179.5(2)
C35 C30 C31 C32 0.0
C36 C30 C31 C32 179.8(8)
C30 C31 C32 C33 0.0
C31 C32 C33 C34 0.0
C32 C33 C34 C35 0.0
C33 C34 C35 C30 0.0
C31 C30 C35 C34 0.0
C36 C30 C35 C34 -179.7(8)
